data_9014697
loop_
_publ_author_name
'Hervieu, M.'
'Rebbah, A.'
'Desgardin, G.'
'Raveau, B.'

_publ_section_title
;
 Layer Structure: The Oxides A3 Ti5 M O14
 _cod_database_code 1001107
;
_journal_name_full 'Journal of Solid State Chemistry'
_journal_page_first 200
_journal_page_last 206
_journal_paper_doi 10.1016/0022-4596(80)90494-6
_journal_volume 35
_journal_year 1980
_chemical_formula_sum 'K1.5 O7 Ta0.5 Ti2.5'
_space_group_IT_number 12
_symmetry_space_group_name_Hall '-C 2y'
_symmetry_space_group_name_H-M 'C 1 2/m 1'
_cell_angle_alpha 90
_cell_angle_beta 101.28
_cell_angle_gamma 90
_cell_length_a 18.363
_cell_length_b 3.791
_cell_length_c 9.174
_cell_formula_units_Z 4
_cell_volume 626.303
_database_code_amcsd 0013411
_exptl_crystal_density_diffrn 4.039
_cod_duplicate_entry 1001107
_cod_original_formula_sum 'K1.5 (Ti2.5 Ta.5) O7'
_cod_database_code 9014697
_amcsd_formula_title 'K3 O14 Ta Ti5'

loop_
_space_group_symop_operation_xyz
x,y,z
1/2+x,1/2+y,z
x,-y,z
1/2+x,1/2-y,z
-x,y,-z
1/2-x,1/2+y,-z
-x,-y,-z
1/2-x,1/2-y,-z

loop_
_atom_site_label
_atom_site_fract_x
_atom_site_fract_y
_atom_site_fract_z
_atom_site_occupancy
K1 -0.01000 0.00000 0.05400 0.50000
K2 0.08060 0.00000 0.62300 1.00000
Ti1 0.62530 0.00000 0.32100 0.60000
Ta1 0.62530 0.00000 0.32100 0.40000
Ti2 0.67840 0.00000 0.02000 0.95000
Ta2 0.67840 0.00000 0.20000 0.05000
Ti3 0.73100 0.00000 0.71600 0.95000
Ta3 0.73100 0.00000 0.71600 0.05000
O1 0.52800 0.00000 0.38700 1.00000
O2 0.60000 0.00000 0.10400 1.00000
O3 0.65100 0.00000 0.80100 1.00000
O4 0.68300 0.00000 0.52400 1.00000
O5 0.74100 0.00000 0.25000 1.00000
O6 0.79400 0.00000 0.98100 1.00000
O7 0.84800 0.00000 0.66100 1.00000

loop_
_cod_related_entry_id
_cod_related_entry_database
_cod_related_entry_code
1 AMCSD 0013411
